data_7030248
loop_
_publ_author_name
'Lin, Xiao-Ming'
'Li, Ting-Ting'
'Chen, Lian-Fen'
'Zhang, Li'
'Su, Cheng-Yong'

_publ_section_title
;
 Two ligand-functionalized Pb(II) metal-organic frameworks: structures and
 catalytic performances.
;
_journal_issue 34
_journal_name_full 'Dalton transactions (Cambridge, England : 2003)'
_journal_page_first 10422
_journal_page_last 10429
_journal_paper_doi 10.1039/c2dt30935a
_journal_volume 41
_journal_year 2012
_chemical_formula_sum 'C32 H44 N6 O16 Pb'
_chemical_formula_weight 975.92
_chemical_name_systematic
;
?
;
_space_group_IT_number 15
_symmetry_cell_setting monoclinic
_symmetry_space_group_name_Hall '-C 2yc'
_symmetry_space_group_name_H-M 'C 1 2/c 1'
_atom_sites_solution_hydrogens geom
_atom_sites_solution_primary direct
_atom_sites_solution_secondary difmap
_audit_creation_method SHELXL-97
_cell_angle_alpha 90.00
_cell_angle_beta 97.250(3)
_cell_angle_gamma 90.00
_cell_formula_units_Z 4
_cell_length_a 24.1114(16)
_cell_length_b 22.9404(16)
_cell_length_c 7.5513(5)
_cell_measurement_reflns_used 3788
_cell_measurement_temperature 150(2)
_cell_measurement_theta_max 25.99
_cell_measurement_theta_min 3.08
_cell_volume 4143.4(5)
_computing_structure_refinement 'SHELXL-97 (Sheldrick, 1997)'
_computing_structure_solution 'SHELXS-97 (Sheldrick, 1990)'
_diffrn_ambient_temperature 150(2)
_diffrn_measured_fraction_theta_full 0.996
_diffrn_measured_fraction_theta_max 0.996
_diffrn_measurement_device_type 'Rigaku R-AXIS SPIDER IP'
_diffrn_measurement_method '\w scans'
_diffrn_radiation_monochromator graphite
_diffrn_radiation_source 'fine-focus sealed tube'
_diffrn_radiation_type MoK\a
_diffrn_radiation_wavelength 0.71073
_diffrn_reflns_av_R_equivalents 0.0656
_diffrn_reflns_av_sigmaI/netI 0.0519
_diffrn_reflns_limit_h_max 29
_diffrn_reflns_limit_h_min -29
_diffrn_reflns_limit_k_max 28
_diffrn_reflns_limit_k_min -28
_diffrn_reflns_limit_l_max 7
_diffrn_reflns_limit_l_min -9
_diffrn_reflns_number 16450
_diffrn_reflns_theta_full 25.99
_diffrn_reflns_theta_max 25.99
_diffrn_reflns_theta_min 3.08
_diffrn_standards_decay_% none
_exptl_absorpt_coefficient_mu 4.145
_exptl_absorpt_correction_T_max 1.0000
_exptl_absorpt_correction_T_min 0.5612
_exptl_absorpt_correction_type multi-scan
_exptl_absorpt_process_details '(ABSCOR; Higashi, 1995)'
_exptl_crystal_colour yellow
_exptl_crystal_density_diffrn 1.564
_exptl_crystal_density_method 'not measured'
_exptl_crystal_description rod
_exptl_crystal_F_000 1952
_exptl_crystal_size_max 0.20
_exptl_crystal_size_mid 0.10
_exptl_crystal_size_min 0.10
_refine_diff_density_max 4.499
_refine_diff_density_min -2.239
_refine_diff_density_rms 0.198
_refine_ls_extinction_method none
_refine_ls_goodness_of_fit_ref 1.067
_refine_ls_hydrogen_treatment constr
_refine_ls_matrix_type full
_refine_ls_number_parameters 259
_refine_ls_number_reflns 4071
_refine_ls_number_restraints 30
_refine_ls_restrained_S_all 1.068
_refine_ls_R_factor_all 0.0530
_refine_ls_R_factor_gt 0.0483
_refine_ls_shift/su_max 0.001
_refine_ls_shift/su_mean 0.000
_refine_ls_structure_factor_coef Fsqd
_refine_ls_weighting_details 'calc w=1/[\s^2^(Fo^2^)+(0.0697P)^2^+45.5859P] where P=(Fo^2^+2Fc^2^)/3'
_refine_ls_weighting_scheme calc
_refine_ls_wR_factor_gt 0.1205
_refine_ls_wR_factor_ref 0.1241
_reflns_number_gt 3785
_reflns_number_total 4071
_reflns_threshold_expression >2sigma(I)
_cod_data_source_file c2dt30935a.txt
_cod_data_source_block compd1
_cod_original_sg_symbol_H-M C2/c
_cod_database_code 7030248

loop_
_symmetry_equiv_pos_as_xyz
'x, y, z'
'-x, y, -z+1/2'
'x+1/2, y+1/2, z'
'-x+1/2, y+1/2, -z+1/2'
'-x, -y, -z'
'x, -y, z-1/2'
'-x+1/2, -y+1/2, -z'
'x+1/2, -y+1/2, z-1/2'

loop_
_atom_site_label
_atom_site_type_symbol
_atom_site_fract_x
_atom_site_fract_y
_atom_site_fract_z
_atom_site_U_iso_or_equiv
_atom_site_adp_type
_atom_site_occupancy
_atom_site_symmetry_multiplicity
_atom_site_calc_flag
_atom_site_refinement_flags
_atom_site_disorder_assembly
_atom_site_disorder_group
Pb1 Pb 0.0000 0.454856(12) 0.2500 0.01665(13) Uani 1 2 d S . .
O1 O 0.1161(2) 0.4444(2) 0.3325(8) 0.0344(12) Uani 1 1 d . . .
O2 O 0.05810(18) 0.3687(2) 0.3163(7) 0.0300(11) Uani 1 1 d . . .
O3 O 0.3627(2) 0.2909(2) 0.2727(8) 0.0380(13) Uani 1 1 d . . .
O4 O 0.4755(2) 0.0608(2) 0.0542(7) 0.0278(10) Uani 1 1 d . . .
N1 N 0.2854(2) 0.2325(3) 0.2504(8) 0.0269(12) Uani 1 1 d . . .
H1A H 0.2744 0.1961 0.2345 0.032 Uiso 1 1 calc R . .
N2 N 0.4426(2) 0.1038(2) 0.1001(7) 0.0245(12) Uani 1 1 d . . .
C1 C 0.1071(3) 0.3908(3) 0.3279(9) 0.0239(13) Uani 1 1 d . . .
C2 C 0.1549(2) 0.3490(3) 0.3203(9) 0.0220(13) Uani 1 1 d . . .
C3 C 0.2098(3) 0.3692(3) 0.3383(11) 0.0338(16) Uani 1 1 d . . .
H3A H 0.2170 0.4093 0.3621 0.041 Uiso 1 1 calc R . .
C4 C 0.2541(3) 0.3320(3) 0.3223(12) 0.0361(17) Uani 1 1 d . . .
H4A H 0.2914 0.3463 0.3402 0.043 Uiso 1 1 calc R . .
C5 C 0.2439(3) 0.2736(3) 0.2799(9) 0.0252(14) Uani 1 1 d . . .
C6 C 0.1890(3) 0.2523(3) 0.2701(10) 0.0287(15) Uani 1 1 d . . .
H6A H 0.1818 0.2121 0.2475 0.034 Uiso 1 1 calc R . .
C7 C 0.1455(3) 0.2896(3) 0.2931(9) 0.0253(14) Uani 1 1 d . . .
H7A H 0.1087 0.2746 0.2903 0.030 Uiso 1 1 calc R . .
C8 C 0.3402(3) 0.2435(3) 0.2442(9) 0.0270(14) Uani 1 1 d . . .
C9 C 0.3749(3) 0.1920(3) 0.1975(9) 0.0232(13) Uani 1 1 d . . .
C10 C 0.3612(3) 0.1337(3) 0.2183(9) 0.0274(14) Uani 1 1 d . . .
H10A H 0.3276 0.1239 0.2648 0.033 Uiso 1 1 calc R . .
C11 C 0.3955(3) 0.0904(3) 0.1726(9) 0.0271(14) Uani 1 1 d . . .
H11A H 0.3864 0.0508 0.1917 0.032 Uiso 1 1 calc R . .
C12 C 0.4579(3) 0.1603(3) 0.0754(9) 0.0267(14) Uani 1 1 d . . .
H12A H 0.4913 0.1690 0.0260 0.032 Uiso 1 1 calc R . .
C13 C 0.4238(3) 0.2045(3) 0.1237(10) 0.0276(14) Uani 1 1 d . . .
H13A H 0.4338 0.2440 0.1064 0.033 Uiso 1 1 calc R . .
O5 O 0.2728(2) 0.3760(2) -0.1752(9) 0.0461(15) Uani 1 1 d . . .
N3 N 0.3273(3) 0.4327(4) 0.0141(13) 0.060(2) Uani 1 1 d . . .
C14 C 0.3309(6) 0.4753(8) 0.155(2) 0.107(6) Uani 1 1 d . . .
H14A H 0.2933 0.4892 0.1701 0.161 Uiso 1 1 calc R . .
H14B H 0.3539 0.5082 0.1254 0.161 Uiso 1 1 calc R . .
H14C H 0.3480 0.4574 0.2671 0.161 Uiso 1 1 calc R . .
C15 C 0.3793(4) 0.4064(6) -0.024(2) 0.084(4) Uani 1 1 d . . .
H15A H 0.3714 0.3777 -0.1201 0.125 Uiso 1 1 calc R . .
H15B H 0.3977 0.3871 0.0833 0.125 Uiso 1 1 calc R . .
H15C H 0.4040 0.4367 -0.0616 0.125 Uiso 1 1 calc R . .
C16 C 0.2794(4) 0.4131(5) -0.0690(15) 0.055(2) Uani 1 1 d . . .
H16 H 0.2464 0.4313 -0.0386 0.066 Uiso 1 1 calc R . .
O1W O 0.0000 0.0037(13) 0.2500 0.097(8) Uani 0.50 2 d SPU A 1
O2W O 0.4703(5) 0.3234(6) 0.418(2) 0.143(5) Uani 1 1 d U B 1
O3W O 0.1875(3) 0.5039(3) 0.1199(9) 0.0549(16) Uani 1 1 d U C 1
O4W O 0.0000 0.2396(9) 0.2500 0.149(7) Uani 1 2 d SU D 1
O5W O 0.0455(13) 0.0653(14) 0.517(5) 0.069(8) Uani 0.25 1 d PU E 2

loop_
_atom_site_aniso_label
_atom_site_aniso_U_11
_atom_site_aniso_U_22
_atom_site_aniso_U_33
_atom_site_aniso_U_23
_atom_site_aniso_U_13
_atom_site_aniso_U_12
Pb1 0.01655(18) 0.01489(19) 0.01852(19) 0.000 0.00218(12) 0.000
O1 0.022(2) 0.025(2) 0.056(4) -0.001(2) 0.003(2) 0.0071(19)
O2 0.018(2) 0.025(2) 0.047(3) 0.003(2) 0.005(2) 0.0028(18)
O3 0.026(2) 0.029(3) 0.060(4) -0.004(3) 0.009(2) 0.001(2)
O4 0.031(3) 0.027(2) 0.028(3) -0.003(2) 0.016(2) 0.005(2)
N1 0.021(3) 0.028(3) 0.031(3) 0.001(3) 0.001(2) 0.003(2)
N2 0.024(3) 0.026(3) 0.023(3) 0.005(2) 0.001(2) 0.009(2)
C1 0.022(3) 0.025(3) 0.024(3) 0.001(3) 0.000(2) 0.006(2)
C2 0.018(3) 0.025(3) 0.024(3) 0.002(3) 0.006(2) 0.005(2)
C3 0.027(3) 0.022(3) 0.052(5) -0.003(3) 0.005(3) 0.001(3)
C4 0.020(3) 0.030(4) 0.058(5) -0.002(4) 0.005(3) 0.003(3)
C5 0.024(3) 0.028(3) 0.024(3) -0.001(3) 0.002(3) 0.005(3)
C6 0.026(3) 0.022(3) 0.038(4) -0.004(3) 0.005(3) 0.002(3)
C7 0.019(3) 0.027(3) 0.029(3) 0.005(3) 0.003(3) 0.001(2)
C8 0.024(3) 0.027(3) 0.029(3) -0.003(3) -0.002(3) 0.004(3)
C9 0.020(3) 0.027(3) 0.022(3) -0.002(3) 0.002(2) 0.005(2)
C10 0.023(3) 0.028(3) 0.030(3) 0.001(3) 0.000(3) 0.004(3)
C11 0.019(3) 0.034(4) 0.028(3) 0.002(3) 0.001(3) 0.005(3)
C12 0.024(3) 0.028(3) 0.029(3) -0.003(3) 0.006(3) -0.003(3)
C13 0.022(3) 0.028(3) 0.032(4) -0.005(3) 0.001(3) 0.001(3)
O5 0.036(3) 0.030(3) 0.070(4) -0.013(3) -0.001(3) 0.002(2)
N3 0.049(5) 0.056(5) 0.072(6) -0.002(5) -0.006(4) -0.017(4)
C14 0.071(9) 0.137(13) 0.116(13) -0.075(11) 0.021(8) -0.038(9)
C15 0.039(5) 0.074(8) 0.136(13) 0.031(8) 0.002(6) -0.002(5)
C16 0.045(5) 0.059(6) 0.064(6) -0.006(5) 0.014(5) -0.004(4)
O1W 0.094(11) 0.098(11) 0.100(11) 0.000 0.012(9) 0.000
O2W 0.103(7) 0.154(8) 0.167(9) -0.020(7) -0.006(6) -0.001(6)
O3W 0.050(3) 0.057(4) 0.059(4) 0.004(3) 0.008(3) -0.002(3)
O4W 0.133(10) 0.162(10) 0.154(11) 0.000 0.027(8) 0.000
O5W 0.061(10) 0.067(11) 0.080(11) 0.001(9) 0.015(9) 0.006(8)

loop_
_atom_type_symbol
_atom_type_description
_atom_type_scat_dispersion_real
_atom_type_scat_dispersion_imag
_atom_type_scat_source
C C 0.0033 0.0016 'International Tables Vol C Tables 4.2.6.8 and 6.1.1.4'
H H 0.0000 0.0000 'International Tables Vol C Tables 4.2.6.8 and 6.1.1.4'
N N 0.0061 0.0033 'International Tables Vol C Tables 4.2.6.8 and 6.1.1.4'
O O 0.0106 0.0060 'International Tables Vol C Tables 4.2.6.8 and 6.1.1.4'
Pb Pb -3.3944 10.1111 'International Tables Vol C Tables 4.2.6.8 and 6.1.1.4'

loop_
_geom_angle_atom_site_label_1
_geom_angle_atom_site_label_2
_geom_angle_atom_site_label_3
_geom_angle
_geom_angle_site_symmetry_1
_geom_angle_site_symmetry_3
O2 Pb1 O2 71.7(2) 2 .
O2 Pb1 O4 83.68(17) 2 7
O2 Pb1 O4 82.77(17) . 7
O2 Pb1 O4 82.77(17) 2 8_456
O2 Pb1 O4 83.68(17) . 8_456
O4 Pb1 O4 163.3(2) 7 8_456
C1 O2 Pb1 101.2(4) . .
N2 O4 Pb1 124.6(4) . 7
C8 N1 C5 126.6(6) . .
C8 N1 H1A 116.7 . .
C5 N1 H1A 116.7 . .
O4 N2 C11 119.4(6) . .
O4 N2 C12 119.0(5) . .
C11 N2 C12 121.6(6) . .
O1 C1 O2 123.3(6) . .
O1 C1 C2 119.7(6) . .
O2 C1 C2 116.7(6) . .
C7 C2 C3 118.4(6) . .
C7 C2 C1 121.2(6) . .
C3 C2 C1 120.5(6) . .
C4 C3 C2 121.3(7) . .
C4 C3 H3A 119.3 . .
C2 C3 H3A 119.3 . .
C3 C4 C5 119.9(7) . .
C3 C4 H4A 120.1 . .
C5 C4 H4A 120.1 . .
C4 C5 C6 119.0(6) . .
C4 C5 N1 124.8(6) . .
C6 C5 N1 116.2(6) . .
C7 C6 C5 120.2(6) . .
C7 C6 H6A 119.9 . .
C5 C6 H6A 119.9 . .
C6 C7 C2 120.9(6) . .
C6 C7 H7A 119.6 . .
C2 C7 H7A 119.6 . .
O3 C8 N1 125.0(6) . .
O3 C8 C9 119.3(6) . .
N1 C8 C9 115.7(6) . .
C10 C9 C13 117.8(6) . .
C10 C9 C8 125.3(6) . .
C13 C9 C8 116.9(6) . .
C11 C10 C9 120.8(6) . .
C11 C10 H10A 119.6 . .
C9 C10 H10A 119.6 . .
N2 C11 C10 120.1(7) . .
N2 C11 H11A 119.9 . .
C10 C11 H11A 119.9 . .
N2 C12 C13 118.7(6) . .
N2 C12 H12A 120.7 . .
C13 C12 H12A 120.7 . .
C12 C13 C9 121.0(6) . .
C12 C13 H13A 119.5 . .
C9 C13 H13A 119.5 . .
C16 N3 C14 123.4(10) . .
C16 N3 C15 119.3(10) . .
C14 N3 C15 117.0(10) . .
N3 C14 H14A 109.5 . .
N3 C14 H14B 109.5 . .
H14A C14 H14B 109.5 . .
N3 C14 H14C 109.5 . .
H14A C14 H14C 109.5 . .
H14B C14 H14C 109.5 . .
N3 C15 H15A 109.5 . .
N3 C15 H15B 109.5 . .
H15A C15 H15B 109.5 . .
N3 C15 H15C 109.5 . .
H15A C15 H15C 109.5 . .
H15B C15 H15C 109.5 . .
O5 C16 N3 127.5(10) . .
O5 C16 H16 116.2 . .
N3 C16 H16 116.2 . .

loop_
_geom_bond_atom_site_label_1
_geom_bond_atom_site_label_2
_geom_bond_distance
_geom_bond_site_symmetry_2
Pb1 O2 2.438(5) 2
Pb1 O2 2.438(5) .
Pb1 O4 2.470(5) 7
Pb1 O4 2.470(5) 8_456
O1 C1 1.249(8) .
O2 C1 1.277(8) .
O3 C8 1.222(9) .
O4 N2 1.337(7) .
O4 Pb1 2.470(5) 7
N1 C8 1.352(9) .
N1 C5 1.412(8) .
N1 H1A 0.8800 .
N2 C11 1.357(8) .
N2 C12 1.367(9) .
C1 C2 1.507(8) .
C2 C7 1.390(9) .
C2 C3 1.394(9) .
C3 C4 1.384(10) .
C3 H3A 0.9500 .
C4 C5 1.392(10) .
C4 H4A 0.9500 .
C5 C6 1.404(9) .
C6 C7 1.382(9) .
C6 H6A 0.9500 .
C7 H7A 0.9500 .
C8 C9 1.514(9) .
C9 C10 1.391(10) .
C9 C13 1.397(9) .
C10 C11 1.364(9) .
C10 H10A 0.9500 .
C11 H11A 0.9500 .
C12 C13 1.383(9) .
C12 H12A 0.9500 .
C13 H13A 0.9500 .
O5 C16 1.167(11) .
N3 C16 1.322(12) .
N3 C14 1.441(16) .
N3 C15 1.455(14) .
C14 H14A 0.9800 .
C14 H14B 0.9800 .
C14 H14C 0.9800 .
C15 H15A 0.9800 .
C15 H15B 0.9800 .
C15 H15C 0.9800 .
C16 H16 0.9500 .
